data_4512391
loop_
_publ_author_name
'Kim, Hyun Jee'
'Park, In-Hyeok'
'Lee, Ji-Eun'
'Park, Ki-Min'
'Lee, Shim Sung'

_publ_section_title
;
 Supramolecular Silver(I), Copper(I), and Mercury(II) Complexes with
 Thiamacrocycles Exhibiting Different Types of Endo- or Exocoordination
 Modes: From Monomer and Dimer to One-Dimensional and Two-Dimensional
 Polymers
;
_journal_issue 12
_journal_name_full 'Crystal Growth &amp; Design'
_journal_page_first 6269
_journal_paper_doi 10.1021/cg500966z
_journal_volume 14
_journal_year 2014
_chemical_formula_sum 'C39 H46 Cl2 Cu4 I4 O6 S4'
_chemical_formula_weight 1571.66
_chemical_name_systematic
; 
 ? 
;
_space_group_IT_number 14
_symmetry_cell_setting monoclinic
_symmetry_space_group_name_Hall '-P 2ybc'
_symmetry_space_group_name_H-M 'P 1 21/c 1'
_atom_sites_solution_hydrogens geom
_atom_sites_solution_primary direct
_atom_sites_solution_secondary difmap
_audit_creation_method SHELXTL
_cell_angle_alpha 90.00
_cell_angle_beta 95.8420(10)
_cell_angle_gamma 90.00
_cell_formula_units_Z 4
_cell_length_a 12.6467(6)
_cell_length_b 16.1425(7)
_cell_length_c 24.7042(11)
_cell_measurement_reflns_used 7685
_cell_measurement_temperature 173(2)
_cell_measurement_theta_max 27.48
_cell_measurement_theta_min 2.20
_cell_volume 5017.2(4)
_computing_cell_refinement 'Bruker SMART'
_computing_data_collection 'Bruker SMART'
_computing_data_reduction 'Bruker SAINT'
_computing_molecular_graphics 'Bruker SHELXTL'
_computing_publication_material 'Bruker SHELXTL'
_computing_structure_refinement 'Bruker SHELXTL'
_computing_structure_solution 'Bruker SHELXTL'
_diffrn_ambient_temperature 173(2)
_diffrn_measured_fraction_theta_full 0.998
_diffrn_measured_fraction_theta_max 0.998
_diffrn_measurement_device_type 'CCD area detector'
_diffrn_measurement_method 'phi and omega scans'
_diffrn_radiation_monochromator graphite
_diffrn_radiation_source 'fine-focus sealed tube'
_diffrn_radiation_type MoK\a
_diffrn_radiation_wavelength 0.71073
_diffrn_reflns_av_R_equivalents 0.0479
_diffrn_reflns_av_sigmaI/netI 0.0602
_diffrn_reflns_limit_h_max 15
_diffrn_reflns_limit_h_min -13
_diffrn_reflns_limit_k_max 19
_diffrn_reflns_limit_k_min -17
_diffrn_reflns_limit_l_max 30
_diffrn_reflns_limit_l_min -29
_diffrn_reflns_number 28298
_diffrn_reflns_theta_full 26.00
_diffrn_reflns_theta_max 26.00
_diffrn_reflns_theta_min 1.51
_exptl_absorpt_coefficient_mu 4.448
_exptl_absorpt_correction_T_max 0.6646
_exptl_absorpt_correction_T_min 0.3488
_exptl_absorpt_correction_type 'empirical (SADABS)'
_exptl_crystal_colour colorless
_exptl_crystal_density_diffrn 2.081
_exptl_crystal_density_method 'not measured'
_exptl_crystal_description block
_exptl_crystal_F_000 3016
_exptl_crystal_size_max 0.30
_exptl_crystal_size_mid 0.15
_exptl_crystal_size_min 0.10
_refine_diff_density_max 1.875
_refine_diff_density_min -1.581
_refine_diff_density_rms 0.467
_refine_ls_extinction_method none
_refine_ls_goodness_of_fit_ref 1.116
_refine_ls_hydrogen_treatment constr
_refine_ls_matrix_type full
_refine_ls_number_parameters 560
_refine_ls_number_reflns 9850
_refine_ls_number_restraints 26
_refine_ls_restrained_S_all 1.115
_refine_ls_R_factor_all 0.0730
_refine_ls_R_factor_gt 0.0378
_refine_ls_shift/su_max 0.001
_refine_ls_shift/su_mean 0.000
_refine_ls_structure_factor_coef Fsqd
_refine_ls_weighting_details 'calc w=1/[\s^2^(Fo^2^)+(0.0613P)^2^+0.0000P] where P=(Fo^2^+2Fc^2^)/3'
_refine_ls_weighting_scheme calc
_refine_ls_wR_factor_gt 0.0924
_refine_ls_wR_factor_ref 0.1243
_reflns_number_gt 6928
_reflns_number_total 9850
_reflns_threshold_expression >2sigma(I)
_cod_data_source_file cg500966z_si_002.cif
_cod_data_source_block 5
_cod_depositor_comments
;
The following automatic conversions were performed:

'_symmetry_cell_setting' value 'Monoclinic' changed to 'monoclinic'
according to
/home/saulius/struct/COD-crude-data--automatic-downloads/rss-feeds/ACS/lib/dictionaries/cif_core.dic
dictionary named 'cif_core.dic' version 2.4.2 from 2011-04-26.

Automatic conversion script
Id: cif_fix_values 2935 2014-11-11 08:27:57Z andrius 

 Adding full bibliography for 4512387--4512397.cif.
;
_cod_original_sg_symbol_H-M P2(1)/c
_cod_database_code 4512391

loop_
_symmetry_equiv_pos_as_xyz
'x, y, z'
'-x, y+1/2, -z+1/2'
'-x, -y, -z'
'x, -y-1/2, z-1/2'

loop_
_atom_site_label
_atom_site_type_symbol
_atom_site_fract_x
_atom_site_fract_y
_atom_site_fract_z
_atom_site_U_iso_or_equiv
_atom_site_adp_type
_atom_site_occupancy
_atom_site_symmetry_multiplicity
_atom_site_calc_flag
_atom_site_refinement_flags
_atom_site_disorder_assembly
_atom_site_disorder_group
Cu1 Cu 0.29080(8) 0.33583(6) 0.28699(4) 0.0317(2) Uani 1 1 d . . .
Cu2 Cu 0.47556(8) 0.41399(6) 0.33869(4) 0.0274(2) Uani 1 1 d . . .
Cu3 Cu 0.33714(8) 0.49785(6) 0.27030(4) 0.0312(2) Uani 1 1 d . . .
Cu4 Cu 0.45781(8) 0.37956(6) 0.22492(4) 0.0294(2) Uani 1 1 d . . .
I1 I 0.48362(4) 0.26058(3) 0.301540(19) 0.02416(13) Uani 1 1 d . . .
I2 I 0.55147(4) 0.51412(3) 0.266799(19) 0.02415(13) Uani 1 1 d . . .
I3 I 0.27921(4) 0.44485(3) 0.36687(2) 0.02998(14) Uani 1 1 d . . .
I4 I 0.25189(4) 0.40562(3) 0.18842(2) 0.03288(14) Uani 1 1 d . . .
S1 S 0.17232(15) 0.22641(12) 0.29128(8) 0.0266(4) Uani 1 1 d . . .
S2 S -0.28446(19) 0.13459(15) 0.23623(9) 0.0391(5) Uani 1 1 d . . .
S3 S 0.54107(16) 0.32176(12) 0.15438(7) 0.0260(4) Uani 1 1 d . . .
S5 S 0.58360(16) 0.07851(12) -0.07986(7) 0.0257(4) Uani 1 1 d . . .
O1 O 0.0835(4) 0.1649(3) 0.4120(2) 0.0335(13) Uani 1 1 d . . .
O2 O -0.0988(4) 0.1788(3) 0.3950(2) 0.0330(13) Uani 1 1 d . . .
O3 O 0.0136(5) 0.1319(4) 0.1957(2) 0.0469(17) Uani 1 1 d . . .
O4 O 0.6511(5) 0.3727(3) 0.0292(2) 0.0345(14) Uani 1 1 d . . .
O5 O 0.7070(4) 0.2890(3) -0.0357(2) 0.0320(13) Uani 1 1 d . . .
O6 O 0.5023(4) 0.1782(3) 0.0584(2) 0.0300(13) Uani 1 1 d . . .
C1 C -0.0115(6) 0.1790(6) 0.4348(3) 0.034(2) Uani 1 1 d . . .
H1A H -0.0076 0.2330 0.4538 0.040 Uiso 1 1 calc R . .
H1B H -0.0213 0.1354 0.4620 0.040 Uiso 1 1 calc R . .
C2 C -0.1074(6) 0.2446(5) 0.3598(3) 0.0293(18) Uani 1 1 d . . .
C3 C -0.0450(6) 0.3179(5) 0.3661(3) 0.0329(19) Uani 1 1 d . . .
H3A H 0.0113 0.3220 0.3946 0.039 Uiso 1 1 calc R . .
C4 C -0.0672(7) 0.3836(6) 0.3304(4) 0.040(2) Uani 1 1 d . . .
H4A H -0.0252 0.4324 0.3340 0.048 Uiso 1 1 calc R . .
C5 C -0.1494(7) 0.3782(6) 0.2899(4) 0.038(2) Uani 1 1 d . . .
H5A H -0.1666 0.4245 0.2670 0.045 Uiso 1 1 calc R . .
C6 C -0.2075(7) 0.3058(5) 0.2823(3) 0.037(2) Uani 1 1 d . . .
H6A H -0.2629 0.3027 0.2533 0.044 Uiso 1 1 calc R . .
C7 C -0.1869(6) 0.2377(5) 0.3159(3) 0.0290(18) Uani 1 1 d . . .
C8 C -0.2443(6) 0.1565(5) 0.3070(3) 0.0267(17) Uani 1 1 d . . .
H8A H -0.3082 0.1572 0.3271 0.032 Uiso 1 1 calc R . .
H8B H -0.1974 0.1114 0.3223 0.032 Uiso 1 1 calc R . .
C9 C -0.1684(7) 0.1526(6) 0.2031(4) 0.047(2) Uani 1 1 d . . .
H9A H -0.1833 0.1376 0.1643 0.057 Uiso 1 1 calc R . .
H9B H -0.1516 0.2125 0.2051 0.057 Uiso 1 1 calc R . .
C10 C -0.0747(8) 0.1058(7) 0.2266(4) 0.053(3) Uani 1 1 d . . .
H10A H -0.0872 0.0455 0.2226 0.063 Uiso 1 1 calc R . .
H10B H -0.0586 0.1189 0.2657 0.063 Uiso 1 1 calc R . .
C11 C 0.1123(7) 0.1000(6) 0.2156(4) 0.045(2) Uani 1 1 d . . .
H11A H 0.1386 0.0634 0.1877 0.054 Uiso 1 1 calc R . .
H11B H 0.1043 0.0661 0.2483 0.054 Uiso 1 1 calc R . .
C12 C 0.1937(6) 0.1682(5) 0.2302(3) 0.0315(19) Uani 1 1 d . . .
H12A H 0.1924 0.2072 0.1992 0.038 Uiso 1 1 calc R . .
H12B H 0.2653 0.1429 0.2352 0.038 Uiso 1 1 calc R . .
C13 C 0.2427(6) 0.1613(5) 0.3441(3) 0.0317(19) Uani 1 1 d . . .
H13A H 0.3123 0.1453 0.3322 0.038 Uiso 1 1 calc R . .
H13B H 0.2569 0.1946 0.3777 0.038 Uiso 1 1 calc R . .
C14 C 0.1841(6) 0.0835(5) 0.3575(3) 0.0260(17) Uani 1 1 d . . .
C15 C 0.2137(7) 0.0063(5) 0.3399(3) 0.034(2) Uani 1 1 d . . .
H15A H 0.2730 0.0020 0.3194 0.041 Uiso 1 1 calc R . .
C16 C 0.1594(7) -0.0645(6) 0.3514(4) 0.041(2) Uani 1 1 d . . .
H16A H 0.1819 -0.1171 0.3397 0.050 Uiso 1 1 calc R . .
C17 C 0.0718(7) -0.0579(6) 0.3803(4) 0.042(2) Uani 1 1 d . . .
H17A H 0.0313 -0.1058 0.3868 0.050 Uiso 1 1 calc R . .
C18 C 0.0430(7) 0.0178(5) 0.3997(4) 0.042(2) Uani 1 1 d . . .
H18A H -0.0169 0.0216 0.4199 0.050 Uiso 1 1 calc R . .
C19 C 0.0996(6) 0.0880(5) 0.3902(3) 0.0260(17) Uani 1 1 d . . .
C20 C 0.7138(7) 0.3689(5) -0.0154(3) 0.035(2) Uani 1 1 d . . .
H20A H 0.6870 0.4089 -0.0439 0.042 Uiso 1 1 calc R . .
H20B H 0.7887 0.3829 -0.0031 0.042 Uiso 1 1 calc R . .
C21 C 0.7724(6) 0.2290(5) -0.0111(3) 0.0284(18) Uani 1 1 d . . .
C22 C 0.8336(7) 0.2416(6) 0.0391(3) 0.038(2) Uani 1 1 d . . .
H22A H 0.8296 0.2922 0.0584 0.045 Uiso 1 1 calc R . .
C23 C 0.8989(7) 0.1793(7) 0.0593(4) 0.047(2) Uani 1 1 d . . .
H23A H 0.9416 0.1876 0.0928 0.056 Uiso 1 1 calc R . .
C24 C 0.9051(8) 0.1033(6) 0.0324(4) 0.047(2) Uani 1 1 d . . .
H24A H 0.9513 0.0606 0.0469 0.056 Uiso 1 1 calc R . .
C25 C 0.8416(7) 0.0925(6) -0.0161(4) 0.041(2) Uani 1 1 d . . .
H25A H 0.8443 0.0411 -0.0346 0.049 Uiso 1 1 calc R . .
C26 C 0.7748(6) 0.1535(5) -0.0384(3) 0.0302(18) Uani 1 1 d . . .
C27 C 0.7031(6) 0.1389(5) -0.0898(3) 0.0276(18) Uani 1 1 d . . .
H27A H 0.7437 0.1095 -0.1161 0.033 Uiso 1 1 calc R . .
H27B H 0.6811 0.1932 -0.1059 0.033 Uiso 1 1 calc R . .
C28 C 0.5194(6) 0.1450(5) -0.0334(3) 0.0265(17) Uani 1 1 d . . .
H28A H 0.5388 0.2034 -0.0394 0.032 Uiso 1 1 calc R . .
H28B H 0.4413 0.1398 -0.0409 0.032 Uiso 1 1 calc R . .
C29 C 0.5529(7) 0.1213(5) 0.0251(3) 0.0289(18) Uani 1 1 d . . .
H29A H 0.5305 0.0639 0.0322 0.035 Uiso 1 1 calc R . .
H29B H 0.6311 0.1249 0.0329 0.035 Uiso 1 1 calc R . .
C30 C 0.5277(8) 0.1600(5) 0.1142(3) 0.037(2) Uani 1 1 d . . .
H30A H 0.6058 0.1608 0.1230 0.044 Uiso 1 1 calc R . .
H30B H 0.5020 0.1037 0.1220 0.044 Uiso 1 1 calc R . .
C31 C 0.4778(7) 0.2218(5) 0.1491(3) 0.033(2) Uani 1 1 d . . .
H31A H 0.4780 0.1984 0.1862 0.040 Uiso 1 1 calc R . .
H31B H 0.4027 0.2295 0.1344 0.040 Uiso 1 1 calc R . .
C32 C 0.4821(6) 0.3680(5) 0.0907(3) 0.0259(17) Uani 1 1 d . . .
H32A H 0.4880 0.3283 0.0606 0.031 Uiso 1 1 calc R . .
H32B H 0.4057 0.3783 0.0933 0.031 Uiso 1 1 calc R . .
C33 C 0.5349(6) 0.4478(5) 0.0779(3) 0.0297(18) Uani 1 1 d . . .
C34 C 0.4993(7) 0.5221(5) 0.0961(3) 0.035(2) Uani 1 1 d . . .
H34A H 0.4463 0.5221 0.1207 0.042 Uiso 1 1 calc R . .
C35 C 0.5387(8) 0.5975(5) 0.0793(3) 0.038(2) Uani 1 1 d . . .
H35A H 0.5109 0.6482 0.0913 0.046 Uiso 1 1 calc R . .
C36 C 0.6187(8) 0.5974(5) 0.0451(3) 0.041(2) Uani 1 1 d . . .
H36A H 0.6462 0.6484 0.0333 0.049 Uiso 1 1 calc R . .
C37 C 0.6583(7) 0.5238(5) 0.0283(3) 0.038(2) Uani 1 1 d . . .
H37A H 0.7143 0.5239 0.0054 0.046 Uiso 1 1 calc R . .
C38 C 0.6173(6) 0.4494(5) 0.0444(3) 0.0294(18) Uani 1 1 d . . .
C39 C 0.2605(14) 0.3732(7) 0.5282(4) 0.079(6) Uani 0.70 1 d PDU A 1
H39A H 0.3390 0.3704 0.5338 0.095 Uiso 0.70 1 calc PR A 1
H39B H 0.2406 0.4213 0.5044 0.095 Uiso 0.70 1 calc PR A 1
Cl1 Cl 0.2112(4) 0.3868(3) 0.58968(18) 0.0803(14) Uani 0.70 1 d PD A 1
Cl2 Cl 0.2120(5) 0.2840(4) 0.4968(3) 0.146(3) Uani 0.70 1 d PD A 1
C40 C 0.253(5) 0.296(2) 0.560(4) 0.29(6) Uani 0.30 1 d PDU B 2
H40A H 0.3259 0.2899 0.5500 0.354 Uiso 0.30 1 calc PR B 2
H40B H 0.2565 0.3127 0.5990 0.354 Uiso 0.30 1 calc PR B 2
Cl3 Cl 0.1838(6) 0.2042(6) 0.5502(3) 0.052(2) Uani 0.30 1 d PD B 2
Cl4 Cl 0.182(3) 0.366(2) 0.5193(14) 0.265(15) Uani 0.30 1 d PDU B 2

loop_
_atom_site_aniso_label
_atom_site_aniso_U_11
_atom_site_aniso_U_22
_atom_site_aniso_U_33
_atom_site_aniso_U_23
_atom_site_aniso_U_13
_atom_site_aniso_U_12
Cu1 0.0361(6) 0.0289(6) 0.0299(6) 0.0026(4) 0.0018(4) -0.0026(4)
Cu2 0.0332(5) 0.0312(5) 0.0177(5) 0.0026(4) 0.0016(4) 0.0023(4)
Cu3 0.0346(6) 0.0317(6) 0.0270(5) 0.0027(4) 0.0017(4) 0.0055(4)
Cu4 0.0404(6) 0.0286(5) 0.0193(5) -0.0031(4) 0.0035(4) -0.0009(4)
I1 0.0288(3) 0.0244(3) 0.0193(3) 0.0018(2) 0.0022(2) 0.0008(2)
I2 0.0288(3) 0.0238(3) 0.0206(3) -0.0001(2) 0.0062(2) -0.0037(2)
I3 0.0324(3) 0.0366(3) 0.0220(3) 0.0000(2) 0.0078(2) 0.0036(2)
I4 0.0340(3) 0.0393(3) 0.0239(3) 0.0035(2) -0.0044(2) -0.0015(2)
S1 0.0275(10) 0.0265(10) 0.0261(10) 0.0007(8) 0.0040(8) 0.0016(8)
S2 0.0488(14) 0.0435(13) 0.0246(11) -0.0026(10) 0.0023(10) -0.0187(11)
S3 0.0362(11) 0.0249(10) 0.0166(9) 0.0005(8) 0.0013(8) -0.0002(8)
S5 0.0343(11) 0.0278(11) 0.0151(9) -0.0013(8) 0.0029(8) -0.0019(8)
O1 0.029(3) 0.037(3) 0.034(3) -0.002(3) 0.002(3) 0.003(3)
O2 0.029(3) 0.038(3) 0.032(3) 0.005(3) 0.003(2) 0.004(3)
O3 0.037(4) 0.060(4) 0.040(4) 0.017(3) -0.013(3) -0.013(3)
O4 0.048(4) 0.027(3) 0.031(3) 0.002(3) 0.015(3) 0.005(3)
O5 0.029(3) 0.033(3) 0.032(3) -0.004(3) -0.003(2) 0.002(2)
O6 0.051(4) 0.024(3) 0.015(3) -0.001(2) 0.003(2) -0.001(3)
C1 0.032(5) 0.044(5) 0.024(4) -0.001(4) 0.003(4) 0.008(4)
C2 0.028(4) 0.034(5) 0.026(4) -0.002(4) 0.001(3) 0.006(4)
C3 0.028(4) 0.034(5) 0.036(5) -0.008(4) 0.000(4) 0.001(4)
C4 0.036(5) 0.035(5) 0.049(6) -0.010(4) 0.011(4) -0.008(4)
C5 0.042(5) 0.037(5) 0.034(5) 0.006(4) 0.004(4) 0.006(4)
C6 0.046(5) 0.041(5) 0.023(4) 0.005(4) 0.005(4) -0.006(4)
C7 0.031(4) 0.030(4) 0.026(4) -0.007(4) 0.003(3) -0.001(4)
C8 0.026(4) 0.033(5) 0.021(4) -0.002(3) -0.001(3) -0.004(3)
C9 0.052(6) 0.055(6) 0.037(5) 0.003(5) 0.015(5) -0.003(5)
C10 0.060(7) 0.063(7) 0.034(5) 0.003(5) 0.002(5) 0.017(5)
C11 0.047(6) 0.039(5) 0.048(6) -0.003(5) 0.000(5) 0.005(4)
C12 0.026(4) 0.037(5) 0.033(5) -0.001(4) 0.009(3) 0.001(4)
C13 0.030(4) 0.036(5) 0.028(4) 0.012(4) -0.004(3) -0.001(4)
C14 0.024(4) 0.036(5) 0.017(4) 0.007(3) -0.004(3) 0.002(3)
C15 0.038(5) 0.034(5) 0.030(5) 0.003(4) -0.004(4) 0.007(4)
C16 0.052(6) 0.038(5) 0.033(5) 0.007(4) -0.003(4) 0.007(4)
C17 0.039(5) 0.030(5) 0.056(6) 0.008(4) 0.002(4) -0.006(4)
C18 0.035(5) 0.038(5) 0.054(6) 0.008(5) 0.010(4) -0.001(4)
C19 0.026(4) 0.028(4) 0.023(4) 0.005(3) 0.000(3) 0.000(3)
C20 0.032(5) 0.040(5) 0.034(5) 0.003(4) 0.008(4) 0.001(4)
C21 0.028(4) 0.039(5) 0.020(4) 0.005(4) 0.007(3) -0.005(4)
C22 0.035(5) 0.058(6) 0.020(4) -0.002(4) 0.001(4) -0.002(4)
C23 0.034(5) 0.075(7) 0.030(5) 0.002(5) -0.001(4) -0.005(5)
C24 0.048(6) 0.048(6) 0.041(6) 0.006(5) -0.007(5) 0.009(5)
C25 0.037(5) 0.044(6) 0.040(5) -0.005(4) 0.003(4) 0.000(4)
C26 0.030(4) 0.037(5) 0.025(4) 0.005(4) 0.007(3) -0.003(4)
C27 0.029(4) 0.035(5) 0.019(4) 0.003(3) 0.003(3) 0.000(3)
C28 0.028(4) 0.035(5) 0.017(4) -0.006(3) 0.005(3) -0.005(3)
C29 0.039(5) 0.032(5) 0.017(4) -0.004(3) 0.009(3) -0.005(4)
C30 0.063(6) 0.031(5) 0.017(4) -0.002(4) 0.012(4) 0.003(4)
C31 0.060(6) 0.027(4) 0.013(4) -0.002(3) 0.005(4) -0.004(4)
C32 0.033(4) 0.033(4) 0.012(4) 0.000(3) 0.001(3) 0.003(3)
C33 0.036(5) 0.034(5) 0.017(4) 0.002(4) -0.008(3) 0.002(4)
C34 0.046(5) 0.035(5) 0.024(4) -0.004(4) -0.002(4) 0.009(4)
C35 0.061(6) 0.021(4) 0.030(5) -0.005(4) -0.007(4) 0.002(4)
C36 0.066(6) 0.032(5) 0.021(4) 0.001(4) -0.019(4) -0.013(4)
C37 0.053(6) 0.028(5) 0.033(5) 0.002(4) -0.005(4) -0.013(4)
C38 0.037(5) 0.035(5) 0.016(4) -0.001(4) 0.001(3) 0.000(4)
C39 0.078(7) 0.080(7) 0.079(7) -0.001(5) 0.002(5) -0.001(5)
Cl1 0.097(3) 0.089(3) 0.058(3) 0.015(2) 0.023(2) 0.025(3)
Cl2 0.096(4) 0.132(6) 0.211(8) -0.099(6) 0.023(5) -0.013(4)
C40 0.29(6) 0.30(6) 0.29(6) 0.000(5) 0.030(8) 0.001(5)
Cl3 0.042(4) 0.077(6) 0.036(4) 0.013(4) -0.002(3) 0.006(4)
Cl4 0.265(15) 0.263(15) 0.269(15) -0.002(5) 0.034(5) 0.001(5)

loop_
_atom_type_symbol
_atom_type_description
_atom_type_scat_dispersion_real
_atom_type_scat_dispersion_imag
_atom_type_scat_source
C C 0.0033 0.0016 'International Tables Vol C Tables 4.2.6.8 and 6.1.1.4'
H H 0.0000 0.0000 'International Tables Vol C Tables 4.2.6.8 and 6.1.1.4'
O O 0.0106 0.0060 'International Tables Vol C Tables 4.2.6.8 and 6.1.1.4'
S S 0.1246 0.1234 'International Tables Vol C Tables 4.2.6.8 and 6.1.1.4'
Cu Cu 0.3201 1.2651 'International Tables Vol C Tables 4.2.6.8 and 6.1.1.4'
I I -0.4742 1.8119 'International Tables Vol C Tables 4.2.6.8 and 6.1.1.4'
Cl Cl 0.1484 0.1585 'International Tables Vol C Tables 4.2.6.8 and 6.1.1.4'

loop_
_geom_angle_atom_site_label_1
_geom_angle_atom_site_label_2
_geom_angle_atom_site_label_3
_geom_angle
_geom_angle_site_symmetry_1
_geom_angle_site_symmetry_3
S1 Cu1 I3 112.60(6) . .
S1 Cu1 I4 107.51(6) . .
I3 Cu1 I4 112.14(4) . .
S1 Cu1 I1 103.20(6) . .
I3 Cu1 I1 108.33(4) . .
I4 Cu1 I1 112.79(4) . .
S1 Cu1 Cu3 152.46(7) . .
I3 Cu1 Cu3 60.35(3) . .
I4 Cu1 Cu3 58.75(3) . .
I1 Cu1 Cu3 104.23(4) . .
S1 Cu1 Cu4 137.38(7) . .
I3 Cu1 Cu4 109.78(4) . .
I4 Cu1 Cu4 58.68(3) . .
I1 Cu1 Cu4 58.15(3) . .
Cu3 Cu1 Cu4 59.52(4) . .
S1 Cu1 Cu2 145.16(7) . .
I3 Cu1 Cu2 58.50(3) . .
I4 Cu1 Cu2 106.74(4) . .
I1 Cu1 Cu2 56.83(3) . .
Cu3 Cu1 Cu2 57.41(3) . .
Cu4 Cu1 Cu2 60.44(3) . .
S5 Cu2 I1 108.05(6) 4_566 .
S5 Cu2 I2 109.14(6) 4_566 .
I1 Cu2 I2 107.98(4) . .
S5 Cu2 Cu3 144.33(7) 4_566 .
I1 Cu2 Cu3 107.48(4) . .
I2 Cu2 Cu3 61.75(3) . .
S5 Cu2 I3 104.10(6) 4_566 .
I1 Cu2 I3 109.38(4) . .
I2 Cu2 I3 117.81(4) . .
Cu3 Cu2 I3 60.53(3) . .
S5 Cu2 Cu1 143.00(7) 4_566 .
I1 Cu2 Cu1 59.18(3) . .
I2 Cu2 Cu1 107.86(4) . .
Cu3 Cu2 Cu1 59.02(4) . .
I3 Cu2 Cu1 57.36(3) . .
S5 Cu2 Cu4 147.81(7) 4_566 .
I1 Cu2 Cu4 58.52(3) . .
I2 Cu2 Cu4 57.06(3) . .
Cu3 Cu2 Cu4 59.67(3) . .
I3 Cu2 Cu4 107.98(4) . .
Cu1 Cu2 Cu4 59.45(3) . .
S2 Cu3 I4 113.08(7) 2 .
S2 Cu3 Cu2 133.99(7) 2 .
I4 Cu3 Cu2 112.77(4) . .
S2 Cu3 I3 105.20(7) 2 .
I4 Cu3 I3 111.70(4) . .
Cu2 Cu3 I3 60.08(3) . .
S2 Cu3 Cu1 149.92(8) 2 .
I4 Cu3 Cu1 59.91(3) . .
Cu2 Cu3 Cu1 63.57(4) . .
I3 Cu3 Cu1 58.70(3) . .
S2 Cu3 I2 100.73(7) 2 .
I4 Cu3 I2 110.94(4) . .
Cu2 Cu3 I2 58.74(3) . .
I3 Cu3 I2 114.63(4) . .
Cu1 Cu3 I2 109.07(4) . .
S2 Cu3 Cu4 143.45(8) 2 .
I4 Cu3 Cu4 59.93(3) . .
Cu2 Cu3 Cu4 63.37(4) . .
I3 Cu3 Cu4 110.54(4) . .
Cu1 Cu3 Cu4 62.09(4) . .
I2 Cu3 Cu4 57.40(3) . .
S3 Cu4 I2 113.95(6) . .
S3 Cu4 I1 102.07(6) . .
I2 Cu4 I1 107.13(4) . .
S3 Cu4 I4 107.91(6) . .
I2 Cu4 I4 112.48(4) . .
I1 Cu4 I4 112.93(4) . .
S3 Cu4 Cu3 153.76(7) . .
I2 Cu4 Cu3 60.92(3) . .
I1 Cu4 Cu3 103.95(4) . .
I4 Cu4 Cu3 58.15(3) . .
S3 Cu4 Cu1 136.78(7) . .
I2 Cu4 Cu1 108.92(4) . .
I1 Cu4 Cu1 58.92(3) . .
I4 Cu4 Cu1 58.06(3) . .
Cu3 Cu4 Cu1 58.39(4) . .
S3 Cu4 Cu2 145.29(7) . .
I2 Cu4 Cu2 57.67(3) . .
I1 Cu4 Cu2 56.94(3) . .
I4 Cu4 Cu2 105.98(4) . .
Cu3 Cu4 Cu2 56.96(3) . .
Cu1 Cu4 Cu2 60.10(3) . .
Cu2 I1 Cu4 64.54(3) . .
Cu2 I1 Cu1 63.99(3) . .
Cu4 I1 Cu1 62.93(3) . .
Cu4 I2 Cu2 65.27(3) . .
Cu4 I2 Cu3 61.68(3) . .
Cu2 I2 Cu3 59.51(3) . .
Cu1 I3 Cu2 64.14(3) . .
Cu1 I3 Cu3 60.96(3) . .
Cu2 I3 Cu3 59.39(3) . .
Cu3 I4 Cu1 61.34(3) . .
Cu3 I4 Cu4 61.91(3) . .
Cu1 I4 Cu4 63.25(3) . .
C12 S1 C13 101.1(4) . .
C12 S1 Cu1 101.7(3) . .
C13 S1 Cu1 101.5(3) . .
C9 S2 C8 104.4(4) . .
C9 S2 Cu3 111.8(4) . 2_545
C8 S2 Cu3 107.8(3) . 2_545
C31 S3 C32 99.5(4) . .
C31 S3 Cu4 100.5(3) . .
C32 S3 Cu4 107.8(3) . .
C28 S5 C27 101.4(4) . .
C28 S5 Cu2 104.8(3) . 4_565
C27 S5 Cu2 106.1(2) . 4_565
C19 O1 C1 118.2(6) . .
C2 O2 C1 116.7(6) . .
C11 O3 C10 114.3(7) . .
C38 O4 C20 117.6(6) . .
C21 O5 C20 119.0(6) . .
C30 O6 C29 110.9(6) . .
O1 C1 O2 111.4(6) . .
O2 C2 C7 115.6(7) . .
O2 C2 C3 124.6(7) . .
C7 C2 C3 119.8(8) . .
C4 C3 C2 119.3(8) . .
C5 C4 C3 120.4(8) . .
C4 C5 C6 120.4(8) . .
C5 C6 C7 121.5(8) . .
C6 C7 C2 118.4(8) . .
C6 C7 C8 123.0(7) . .
C2 C7 C8 118.6(7) . .
C7 C8 S2 113.4(5) . .
C10 C9 S2 113.9(7) . .
C9 C10 O3 105.8(8) . .
O3 C11 C12 112.1(7) . .
C11 C12 S1 114.5(6) . .
C14 C13 S1 114.7(5) . .
C15 C14 C19 118.2(7) . .
C15 C14 C13 121.6(7) . .
C19 C14 C13 120.1(7) . .
C16 C15 C14 121.7(8) . .
C15 C16 C17 119.0(9) . .
C18 C17 C16 120.2(8) . .
C19 C18 C17 120.9(9) . .
C18 C19 O1 125.2(7) . .
C18 C19 C14 119.7(8) . .
O1 C19 C14 115.1(7) . .
O5 C20 O4 107.6(6) . .
O5 C21 C26 116.3(7) . .
O5 C21 C22 122.7(8) . .
C26 C21 C22 121.0(8) . .
C23 C22 C21 118.3(9) . .
C22 C23 C24 122.2(8) . .
C25 C24 C23 117.8(9) . .
C26 C25 C24 122.4(9) . .
C25 C26 C21 118.3(8) . .
C25 C26 C27 121.3(8) . .
C21 C26 C27 120.3(7) . .
C26 C27 S5 113.9(5) . .
C29 C28 S5 110.7(6) . .
O6 C29 C28 106.9(6) . .
O6 C30 C31 110.8(7) . .
C30 C31 S3 115.3(6) . .
C33 C32 S3 112.4(5) . .
C34 C33 C38 117.8(8) . .
C34 C33 C32 121.0(8) . .
C38 C33 C32 121.1(7) . .
C33 C34 C35 121.9(9) . .
C36 C35 C34 119.1(8) . .
C37 C36 C35 119.9(8) . .
C36 C37 C38 120.5(9) . .
O4 C38 C37 124.6(8) . .
O4 C38 C33 114.6(7) . .
C37 C38 C33 120.8(8) . .
Cl1 C39 Cl2 111.2(5) . .
Cl3 C40 Cl4 105(2) . .

loop_
_geom_bond_atom_site_label_1
_geom_bond_atom_site_label_2
_geom_bond_distance
_geom_bond_site_symmetry_2
Cu1 S1 2.326(2) .
Cu1 I3 2.6591(12) .
Cu1 I4 2.6828(11) .
Cu1 I1 2.7153(11) .
Cu1 Cu3 2.7208(14) .
Cu1 Cu4 2.8230(14) .
Cu1 Cu2 2.8417(14) .
Cu2 S5 2.317(2) 4_566
Cu2 I1 2.6466(11) .
Cu2 I2 2.6526(11) .
Cu2 Cu3 2.6739(13) .
Cu2 I3 2.6926(11) .
Cu2 Cu4 2.8514(13) .
Cu3 S2 2.307(2) 2
Cu3 I4 2.6509(11) .
Cu3 I3 2.7047(11) .
Cu3 I2 2.7334(11) .
Cu3 Cu4 2.7532(14) .
Cu4 S3 2.322(2) .
Cu4 I2 2.6347(11) .
Cu4 I1 2.6930(11) .
Cu4 I4 2.7007(11) .
S1 C12 1.822(8) .
S1 C13 1.835(7) .
S2 C9 1.775(9) .
S2 C8 1.805(7) .
S2 Cu3 2.307(2) 2_545
S3 C31 1.800(8) .
S3 C32 1.829(7) .
S5 C28 1.821(8) .
S5 C27 1.836(8) .
S5 Cu2 2.317(2) 4_565
O1 C19 1.377(9) .
O1 C1 1.397(9) .
O2 C2 1.370(9) .
O2 C1 1.402(9) .
O3 C11 1.393(10) .
O3 C10 1.475(11) .
O4 C38 1.373(9) .
O4 C20 1.423(9) .
O5 C21 1.374(9) .
O5 C20 1.384(10) .
O6 C30 1.415(9) .
O6 C29 1.428(9) .
C2 C7 1.406(10) .
C2 C3 1.422(11) .
C3 C4 1.390(12) .
C4 C5 1.369(12) .
C5 C6 1.383(12) .
C6 C7 1.386(11) .
C7 C8 1.504(10) .
C9 C10 1.473(13) .
C11 C12 1.524(12) .
C13 C14 1.512(11) .
C14 C15 1.385(11) .
C14 C19 1.404(10) .
C15 C16 1.377(12) .
C16 C17 1.382(13) .
C17 C18 1.375(12) .
C18 C19 1.374(11) .
C21 C26 1.396(11) .
C21 C22 1.408(11) .
C22 C23 1.363(13) .
C23 C24 1.401(13) .
C24 C25 1.383(12) .
C25 C26 1.376(12) .
C26 C27 1.501(10) .
C28 C29 1.512(10) .
C30 C31 1.499(11) .
C32 C33 1.499(11) .
C33 C34 1.372(11) .
C33 C38 1.396(11) .
C34 C35 1.394(12) .
C35 C36 1.384(13) .
C36 C37 1.370(12) .
C37 C38 1.383(11) .
C39 Cl1 1.714(4) .
C39 Cl2 1.719(4) .
C40 Cl3 1.719(4) .
C40 Cl4 1.720(4) .
